data_7200529
loop_
_publ_author_name
'Karmakar, Anirban'
'Baruah, Jubaraj B.'
'Boomi Shankar, R.'

_publ_section_title
;
 Zinc(II) and cobalt(II) complexes of
 (3-carboxymethoxy-naphthalen-2-yloxy)-acetic acid: a structural study
;
_journal_issue 5
_journal_name_full CrystEngComm
_journal_page_first 832
_journal_paper_doi 10.1039/b817416d
_journal_volume 11
_journal_year 2009
_chemical_formula_sum 'C25 H28 Co N2 O9'
_chemical_formula_weight 559.42
_chemical_name_systematic
;
?
;
_space_group_IT_number 14
_symmetry_cell_setting monoclinic
_symmetry_space_group_name_Hall '-P 2ybc'
_symmetry_space_group_name_H-M 'P 1 21/c 1'
_atom_sites_solution_hydrogens geom
_atom_sites_solution_primary direct
_atom_sites_solution_secondary difmap
_audit_creation_method SHELXL-97
_cell_angle_alpha 90.00
_cell_angle_beta 120.690(2)
_cell_angle_gamma 90.00
_cell_formula_units_Z 4
_cell_length_a 10.7482(5)
_cell_length_b 17.4273(8)
_cell_length_c 16.4072(6)
_cell_measurement_reflns_used 5968
_cell_measurement_temperature 296(2)
_cell_measurement_theta_max 25.33
_cell_measurement_theta_min 2.34
_cell_volume 2642.8(2)
_computing_cell_refinement 'Bruker SMART'
_computing_data_collection 'Bruker SMART'
_computing_data_reduction 'Bruker SAINT'
_computing_molecular_graphics 'Bruker SHELXTL'
_computing_publication_material 'Bruker SHELXTL'
_computing_structure_refinement 'SHELXL-97 (Sheldrick, 1997)'
_computing_structure_solution 'SHELXS-97 (Sheldrick, 1990)'
_diffrn_ambient_temperature 296(2)
_diffrn_measured_fraction_theta_full 0.945
_diffrn_measured_fraction_theta_max 0.945
_diffrn_measurement_device_type 'CCD area detector'
_diffrn_measurement_method 'phi and omega scans'
_diffrn_radiation_monochromator graphite
_diffrn_radiation_source 'fine-focus sealed tube'
_diffrn_radiation_type MoK\a
_diffrn_radiation_wavelength 0.71073
_diffrn_reflns_av_R_equivalents 0.0369
_diffrn_reflns_av_sigmaI/netI 0.0360
_diffrn_reflns_limit_h_max 14
_diffrn_reflns_limit_h_min -11
_diffrn_reflns_limit_k_max 22
_diffrn_reflns_limit_k_min -22
_diffrn_reflns_limit_l_max 21
_diffrn_reflns_limit_l_min -21
_diffrn_reflns_number 26662
_diffrn_reflns_theta_full 28.36
_diffrn_reflns_theta_max 28.36
_diffrn_reflns_theta_min 1.86
_exptl_absorpt_coefficient_mu 0.703
_exptl_absorpt_correction_type none
_exptl_crystal_colour pink
_exptl_crystal_density_diffrn 1.406
_exptl_crystal_density_method 'not measured'
_exptl_crystal_description blocks
_exptl_crystal_F_000 1164
_exptl_crystal_size_max 0.46
_exptl_crystal_size_mid 0.38
_exptl_crystal_size_min 0.22
_refine_diff_density_max 0.647
_refine_diff_density_min -0.276
_refine_diff_density_rms 0.055
_refine_ls_extinction_method none
_refine_ls_goodness_of_fit_ref 1.056
_refine_ls_hydrogen_treatment mixed
_refine_ls_matrix_type full
_refine_ls_number_parameters 355
_refine_ls_number_reflns 6238
_refine_ls_number_restraints 0
_refine_ls_restrained_S_all 1.056
_refine_ls_R_factor_all 0.0759
_refine_ls_R_factor_gt 0.0464
_refine_ls_shift/su_max 0.000
_refine_ls_shift/su_mean 0.000
_refine_ls_structure_factor_coef Fsqd
_refine_ls_weighting_details 'calc w=1/[\s^2^(Fo^2^)+(0.0569P)^2^+1.5700P] where P=(Fo^2^+2Fc^2^)/3'
_refine_ls_weighting_scheme calc
_refine_ls_wR_factor_gt 0.1233
_refine_ls_wR_factor_ref 0.1364
_reflns_number_gt 4257
_reflns_number_total 6238
_reflns_threshold_expression >2sigma(I)
_cod_data_source_file b817416d.txt
_cod_data_source_block co-dicarboxy_0m
_cod_depositor_comments
;
The following automatic conversions were performed:
'_symmetry_cell_setting' value 'Monoclinic' changed to 'monoclinic'
according to '/home/saulius/struct/CIF-dictionaries/cif_core.dic'
dictionary named 'cif_core.dic' version 2.4.1 from 2010-06-29.

Automatic conversion script
Id: cif_fix_enum 1527 2010-12-29 10:47:43Z saulius 
;
_cod_original_sg_symbol_H-M P2(1)/c
_cod_database_code 7200529

loop_
_symmetry_equiv_pos_as_xyz
'x, y, z'
'-x, y+1/2, -z+1/2'
'-x, -y, -z'
'x, -y-1/2, z-1/2'

loop_
_atom_site_label
_atom_site_type_symbol
_atom_site_fract_x
_atom_site_fract_y
_atom_site_fract_z
_atom_site_U_iso_or_equiv
_atom_site_adp_type
_atom_site_occupancy
_atom_site_symmetry_multiplicity
_atom_site_calc_flag
_atom_site_refinement_flags
_atom_site_disorder_assembly
_atom_site_disorder_group
Co1 Co 0.37988(3) 0.15492(2) 0.15262(2) 0.03808(13) Uani 1 1 d . . .
C1 C 0.6912(3) 0.11474(18) 0.21177(19) 0.0443(7) Uani 1 1 d . . .
C2 C 0.8509(3) 0.13086(19) 0.2757(2) 0.0485(7) Uani 1 1 d . . .
H2A H 0.8972 0.0852 0.3126 0.058 Uiso 1 1 calc R . .
H2B H 0.8926 0.1412 0.2366 0.058 Uiso 1 1 calc R . .
C3 C 0.8769(3) 0.18059(18) 0.4185(2) 0.0466(7) Uani 1 1 d . . .
C4 C 0.8639(3) 0.11108(19) 0.4517(2) 0.0538(8) Uani 1 1 d . . .
H4 H 0.8547 0.0671 0.4170 0.065 Uiso 1 1 calc R . .
C5 C 0.8642(3) 0.10412(18) 0.5387(2) 0.0464(7) Uani 1 1 d . . .
C6 C 0.8533(3) 0.0328(2) 0.5757(2) 0.0581(8) Uani 1 1 d . . .
H6 H 0.8422 -0.0121 0.5420 0.070 Uiso 1 1 calc R . .
C7 C 0.8589(4) 0.0292(2) 0.6604(2) 0.0643(9) Uani 1 1 d . . .
H7 H 0.8537 -0.0182 0.6845 0.077 Uiso 1 1 calc R . .
C8 C 0.8726(3) 0.0963(2) 0.7118(2) 0.0640(10) Uani 1 1 d . . .
H8 H 0.8760 0.0932 0.7695 0.077 Uiso 1 1 calc R . .
C9 C 0.8808(3) 0.1658(2) 0.6771(2) 0.0561(8) Uani 1 1 d . . .
H9 H 0.8887 0.2101 0.7111 0.067 Uiso 1 1 calc R . .
C10 C 0.8776(3) 0.17157(17) 0.5901(2) 0.0447(7) Uani 1 1 d . . .
C11 C 0.8880(3) 0.24292(19) 0.5543(2) 0.0524(8) Uani 1 1 d . . .
H11 H 0.8957 0.2871 0.5883 0.063 Uiso 1 1 calc R . .
C12 C 0.8871(3) 0.24947(18) 0.4703(2) 0.0474(7) Uani 1 1 d . . .
C13 C 0.9117(3) 0.38357(17) 0.4812(2) 0.0473(7) Uani 1 1 d . . .
H13A H 0.8406 0.3851 0.5008 0.057 Uiso 1 1 calc R . .
H13B H 0.8945 0.4273 0.4402 0.057 Uiso 1 1 calc R . .
C14 C 1.0625(3) 0.39084(16) 0.56876(19) 0.0385(6) Uani 1 1 d . . .
C15 C 0.2806(3) 0.29814(19) 0.2105(2) 0.0585(8) Uani 1 1 d . . .
H15 H 0.2011 0.2916 0.1499 0.070 Uiso 1 1 calc R . .
C16 C 0.2806(4) 0.3593(2) 0.2629(3) 0.0715(11) Uani 1 1 d . . .
H16 H 0.2021 0.3925 0.2390 0.086 Uiso 1 1 calc R . .
C17 C 0.4001(4) 0.3704(2) 0.3522(3) 0.0695(10) Uani 1 1 d . . .
H17 H 0.4046 0.4123 0.3888 0.083 Uiso 1 1 calc R . .
C18 C 0.5121(4) 0.3186(2) 0.3858(3) 0.0647(9) Uani 1 1 d . . .
H18 H 0.5929 0.3240 0.4461 0.078 Uiso 1 1 calc R . .
C19 C 0.5016(3) 0.25836(19) 0.3281(2) 0.0535(8) Uani 1 1 d . . .
H19 H 0.5778 0.2236 0.3509 0.064 Uiso 1 1 calc R . .
C20 C 0.2620(3) 0.2490(2) -0.0318(2) 0.0583(8) Uani 1 1 d . . .
H20 H 0.1835 0.2160 -0.0524 0.070 Uiso 1 1 calc R . .
C21 C 0.2569(4) 0.3048(3) -0.0926(2) 0.0724(11) Uani 1 1 d . . .
H21 H 0.1767 0.3091 -0.1533 0.087 Uiso 1 1 calc R . .
C22 C 0.3717(4) 0.3539(2) -0.0625(3) 0.0740(11) Uani 1 1 d . . .
H22 H 0.3699 0.3923 -0.1024 0.089 Uiso 1 1 calc R . .
C23 C 0.4888(4) 0.3458(2) 0.0268(3) 0.0655(9) Uani 1 1 d . . .
H23 H 0.5684 0.3782 0.0486 0.079 Uiso 1 1 calc R . .
C24 C 0.4861(3) 0.2890(2) 0.0835(2) 0.0577(8) Uani 1 1 d . . .
H24 H 0.5657 0.2840 0.1444 0.069 Uiso 1 1 calc R . .
C25 C 0.4536(4) 0.0047(2) 0.2798(3) 0.0811(12) Uani 1 1 d . . .
H25A H 0.4459 -0.0234 0.2270 0.122 Uiso 1 1 calc R . .
H25B H 0.4207 -0.0268 0.3130 0.122 Uiso 1 1 calc R . .
H25C H 0.5528 0.0188 0.3219 0.122 Uiso 1 1 calc R . .
H7A H 0.310(4) 0.046(2) 0.014(2) 0.064(10) Uiso 1 1 d . . .
H9A H 0.090(6) 0.501(3) 0.390(4) 0.13(2) Uiso 1 1 d . . .
H7B H 0.454(5) 0.056(3) 0.079(3) 0.103(17) Uiso 1 1 d . . .
H9B H 0.218(5) 0.520(3) 0.391(3) 0.112(19) Uiso 1 1 d . . .
H8O H 0.299(3) 0.064(2) 0.223(2) 0.050(12) Uiso 1 1 d . . .
N1 N 0.3884(2) 0.24725(14) 0.24150(16) 0.0434(5) Uani 1 1 d . . .
N2 N 0.3761(2) 0.24018(15) 0.05663(16) 0.0473(6) Uani 1 1 d . . .
O1 O 0.60429(18) 0.14900(11) 0.22765(13) 0.0446(5) Uani 1 1 d . . .
O2 O 0.6612(2) 0.06821(17) 0.14672(19) 0.0900(10) Uani 1 1 d . . .
O3 O 0.8829(2) 0.19350(12) 0.33893(13) 0.0494(5) Uani 1 1 d . . .
O4 O 0.8917(2) 0.31490(12) 0.42858(13) 0.0488(5) Uani 1 1 d . . .
O5 O 1.0804(2) 0.44370(13) 0.62543(14) 0.0540(5) Uani 1 1 d . . .
O6 O 1.15607(19) 0.34490(11) 0.57543(14) 0.0471(5) Uani 1 1 d . . .
O7 O 0.3758(3) 0.06183(15) 0.07167(16) 0.0614(7) Uani 1 1 d . . .
O8 O 0.3674(3) 0.07182(14) 0.24643(16) 0.0496(5) Uani 1 1 d . . .
O9 O 0.1719(3) 0.48262(18) 0.39857(17) 0.0661(7) Uani 1 1 d . . .

loop_
_atom_site_aniso_label
_atom_site_aniso_U_11
_atom_site_aniso_U_22
_atom_site_aniso_U_33
_atom_site_aniso_U_23
_atom_site_aniso_U_13
_atom_site_aniso_U_12
Co1 0.03250(18) 0.0419(2) 0.03652(19) -0.00172(16) 0.01520(14) 0.00181(15)
C1 0.0366(13) 0.0496(19) 0.0423(15) -0.0085(13) 0.0170(12) 0.0013(12)
C2 0.0380(14) 0.061(2) 0.0452(16) -0.0105(14) 0.0199(12) -0.0007(13)
C3 0.0362(13) 0.0493(19) 0.0467(16) -0.0055(13) 0.0157(12) -0.0060(12)
C4 0.0525(17) 0.043(2) 0.0598(19) -0.0043(14) 0.0245(15) -0.0013(13)
C5 0.0438(14) 0.0456(19) 0.0487(16) 0.0016(13) 0.0229(13) 0.0002(12)
C6 0.0592(19) 0.045(2) 0.069(2) 0.0052(16) 0.0317(17) 0.0019(14)
C7 0.065(2) 0.065(3) 0.067(2) 0.0217(19) 0.0366(18) 0.0069(17)
C8 0.0581(19) 0.084(3) 0.0518(19) 0.0182(19) 0.0293(16) 0.0004(18)
C9 0.0539(18) 0.066(2) 0.0475(16) -0.0037(15) 0.0253(14) -0.0054(15)
C10 0.0387(14) 0.0461(19) 0.0430(15) 0.0023(12) 0.0163(12) -0.0039(12)
C11 0.0491(16) 0.054(2) 0.0474(16) -0.0067(14) 0.0200(13) -0.0060(14)
C12 0.0388(14) 0.0471(19) 0.0441(15) -0.0041(13) 0.0123(12) -0.0066(12)
C13 0.0451(15) 0.0378(17) 0.0467(15) -0.0014(13) 0.0145(12) -0.0002(12)
C14 0.0355(13) 0.0353(17) 0.0444(14) 0.0033(12) 0.0201(11) -0.0021(11)
C15 0.0520(18) 0.051(2) 0.063(2) -0.0054(16) 0.0230(15) 0.0081(15)
C16 0.066(2) 0.054(2) 0.095(3) -0.0111(19) 0.041(2) 0.0133(17)
C17 0.074(2) 0.053(2) 0.096(3) -0.026(2) 0.054(2) -0.0097(18)
C18 0.0541(19) 0.072(2) 0.066(2) -0.0254(18) 0.0293(16) -0.0101(17)
C19 0.0443(15) 0.059(2) 0.0574(18) -0.0113(15) 0.0258(14) 0.0030(13)
C20 0.0443(16) 0.079(3) 0.0480(17) 0.0098(16) 0.0207(14) -0.0004(15)
C21 0.057(2) 0.104(3) 0.0539(19) 0.028(2) 0.0272(16) 0.021(2)
C22 0.082(3) 0.077(3) 0.083(3) 0.034(2) 0.056(2) 0.020(2)
C23 0.065(2) 0.063(2) 0.075(2) 0.0079(18) 0.0398(19) -0.0070(17)
C24 0.0524(18) 0.062(2) 0.0562(18) 0.0034(16) 0.0262(15) -0.0059(15)
C25 0.076(2) 0.075(3) 0.097(3) 0.034(2) 0.047(2) 0.026(2)
N1 0.0396(12) 0.0435(15) 0.0477(13) -0.0023(10) 0.0226(10) 0.0022(10)
N2 0.0427(12) 0.0559(17) 0.0424(12) 0.0049(11) 0.0211(10) -0.0001(11)
O1 0.0334(9) 0.0537(13) 0.0406(10) -0.0101(9) 0.0146(8) 0.0057(8)
O2 0.0441(12) 0.117(2) 0.1015(19) -0.0724(18) 0.0317(13) -0.0121(13)
O3 0.0483(11) 0.0582(14) 0.0410(10) -0.0123(9) 0.0223(9) -0.0131(9)
O4 0.0548(12) 0.0381(12) 0.0425(10) 0.0007(9) 0.0168(9) -0.0062(9)
O5 0.0414(10) 0.0549(14) 0.0559(12) -0.0162(10) 0.0178(9) 0.0022(9)
O6 0.0363(10) 0.0460(12) 0.0538(11) -0.0075(9) 0.0194(9) 0.0013(8)
O7 0.0438(13) 0.0766(18) 0.0494(13) -0.0245(11) 0.0133(11) 0.0011(12)
O8 0.0437(13) 0.0532(14) 0.0472(12) 0.0056(10) 0.0198(10) 0.0045(11)
O9 0.0484(13) 0.085(2) 0.0632(15) 0.0242(13) 0.0270(12) 0.0154(13)

loop_
_atom_type_symbol
_atom_type_description
_atom_type_scat_dispersion_real
_atom_type_scat_dispersion_imag
_atom_type_scat_source
C C 0.0033 0.0016 'International Tables Vol C Tables 4.2.6.8 and 6.1.1.4'
Co Co 0.3494 0.9721 'International Tables Vol C Tables 4.2.6.8 and 6.1.1.4'
N N 0.0061 0.0033 'International Tables Vol C Tables 4.2.6.8 and 6.1.1.4'
O O 0.0106 0.0060 'International Tables Vol C Tables 4.2.6.8 and 6.1.1.4'
H H 0.0000 0.0000 'International Tables Vol C Tables 4.2.6.8 and 6.1.1.4'

loop_
_geom_angle_atom_site_label_1
_geom_angle_atom_site_label_2
_geom_angle_atom_site_label_3
_geom_angle
_geom_angle_site_symmetry_1
_geom_angle_site_symmetry_3
_geom_angle_publ_flag
O6 Co1 O1 177.04(8) 4_465 . ?
O6 Co1 O7 88.36(9) 4_465 . ?
O1 Co1 O7 88.82(9) . . ?
O6 Co1 N1 92.75(8) 4_465 . ?
O1 Co1 N1 90.04(8) . . ?
O7 Co1 N1 177.35(10) . . ?
O6 Co1 N2 88.23(8) 4_465 . ?
O1 Co1 N2 92.90(8) . . ?
O7 Co1 N2 94.87(10) . . ?
N1 Co1 N2 87.58(10) . . ?
O6 Co1 O8 87.79(8) 4_465 . ?
O1 Co1 O8 91.15(9) . . ?
O7 Co1 O8 86.77(10) . . ?
N1 Co1 O8 90.86(9) . . ?
N2 Co1 O8 175.66(9) . . ?
O1 C1 O2 126.8(2) . . ?
O1 C1 C2 118.3(2) . . ?
O2 C1 C2 114.9(2) . . ?
O3 C2 C1 114.5(2) . . ?
O3 C2 H2A 108.6 . . ?
C1 C2 H2A 108.6 . . ?
O3 C2 H2B 108.6 . . ?
C1 C2 H2B 108.6 . . ?
H2A C2 H2B 107.6 . . ?
O3 C3 C4 126.6(3) . . ?
O3 C3 C12 113.7(3) . . ?
C4 C3 C12 119.7(3) . . ?
C3 C4 C5 121.7(3) . . ?
C3 C4 H4 119.1 . . ?
C5 C4 H4 119.1 . . ?
C10 C5 C6 118.8(3) . . ?
C10 C5 C4 118.2(3) . . ?
C6 C5 C4 123.0(3) . . ?
C7 C6 C5 120.6(3) . . ?
C7 C6 H6 119.7 . . ?
C5 C6 H6 119.7 . . ?
C6 C7 C8 120.8(3) . . ?
C6 C7 H7 119.6 . . ?
C8 C7 H7 119.6 . . ?
C9 C8 C7 119.9(3) . . ?
C9 C8 H8 120.0 . . ?
C7 C8 H8 120.0 . . ?
C8 C9 C10 120.8(3) . . ?
C8 C9 H9 119.6 . . ?
C10 C9 H9 119.6 . . ?
C11 C10 C5 119.6(3) . . ?
C11 C10 C9 121.3(3) . . ?
C5 C10 C9 119.1(3) . . ?
C12 C11 C10 122.0(3) . . ?
C12 C11 H11 119.0 . . ?
C10 C11 H11 119.0 . . ?
O4 C12 C11 126.6(3) . . ?
O4 C12 C3 114.6(3) . . ?
C11 C12 C3 118.7(3) . . ?
O4 C13 C14 113.5(2) . . ?
O4 C13 H13A 108.9 . . ?
C14 C13 H13A 108.9 . . ?
O4 C13 H13B 108.9 . . ?
C14 C13 H13B 108.9 . . ?
H13A C13 H13B 107.7 . . ?
O6 C14 O5 126.6(2) . . ?
O6 C14 C13 116.8(2) . . ?
O5 C14 C13 116.6(2) . . ?
N1 C15 C16 123.8(3) . . ?
N1 C15 H15 118.1 . . ?
C16 C15 H15 118.1 . . ?
C15 C16 C17 118.5(3) . . ?
C15 C16 H16 120.8 . . ?
C17 C16 H16 120.8 . . ?
C18 C17 C16 118.8(3) . . ?
C18 C17 H17 120.6 . . ?
C16 C17 H17 120.6 . . ?
C17 C18 C19 118.4(3) . . ?
C17 C18 H18 120.8 . . ?
C19 C18 H18 120.8 . . ?
N1 C19 C18 123.6(3) . . ?
N1 C19 H19 118.2 . . ?
C18 C19 H19 118.2 . . ?
N2 C20 C21 122.6(3) . . ?
N2 C20 H20 118.7 . . ?
C21 C20 H20 118.7 . . ?
C22 C21 C20 119.0(3) . . ?
C22 C21 H21 120.5 . . ?
C20 C21 H21 120.5 . . ?
C23 C22 C21 119.3(3) . . ?
C23 C22 H22 120.3 . . ?
C21 C22 H22 120.3 . . ?
C22 C23 C24 118.3(3) . . ?
C22 C23 H23 120.8 . . ?
C24 C23 H23 120.8 . . ?
N2 C24 C23 124.0(3) . . ?
N2 C24 H24 118.0 . . ?
C23 C24 H24 118.0 . . ?
O8 C25 H25A 109.5 . . ?
O8 C25 H25B 109.5 . . ?
H25A C25 H25B 109.5 . . ?
O8 C25 H25C 109.5 . . ?
H25A C25 H25C 109.5 . . ?
H25B C25 H25C 109.5 . . ?
C19 N1 C15 116.9(3) . . ?
C19 N1 Co1 122.27(19) . . ?
C15 N1 Co1 120.8(2) . . ?
C24 N2 C20 116.7(3) . . ?
C24 N2 Co1 121.1(2) . . ?
C20 N2 Co1 122.3(2) . . ?
C1 O1 Co1 132.01(17) . . ?
C3 O3 C2 117.5(2) . . ?
C12 O4 C13 115.9(2) . . ?
C14 O6 Co1 133.39(18) . 4_666 ?
Co1 O7 H7A 132(2) . . ?
Co1 O7 H7B 109(3) . . ?
H7A O7 H7B 109(4) . . ?
C25 O8 Co1 124.1(2) . . ?
C25 O8 H8O 113(3) . . ?
Co1 O8 H8O 100(3) . . ?
H9A O9 H9B 108(5) . . ?

loop_
_geom_bond_atom_site_label_1
_geom_bond_atom_site_label_2
_geom_bond_distance
_geom_bond_site_symmetry_2
_geom_bond_publ_flag
Co1 O6 2.0690(18) 4_465 ?
Co1 O1 2.0768(17) . ?
Co1 O7 2.083(2) . ?
Co1 N1 2.142(2) . ?
Co1 N2 2.150(2) . ?
Co1 O8 2.167(2) . ?
C1 O1 1.243(3) . ?
C1 O2 1.245(3) . ?
C1 C2 1.513(4) . ?
C2 O3 1.422(3) . ?
C2 H2A 0.9700 . ?
C2 H2B 0.9700 . ?
C3 O3 1.358(4) . ?
C3 C4 1.365(4) . ?
C3 C12 1.443(4) . ?
C4 C5 1.430(4) . ?
C4 H4 0.9300 . ?
C5 C10 1.410(4) . ?
C5 C6 1.415(4) . ?
C6 C7 1.360(5) . ?
C6 H6 0.9300 . ?
C7 C8 1.405(5) . ?
C7 H7 0.9300 . ?
C8 C9 1.361(5) . ?
C8 H8 0.9300 . ?
C9 C10 1.415(4) . ?
C9 H9 0.9300 . ?
C10 C11 1.404(4) . ?
C11 C12 1.377(4) . ?
C11 H11 0.9300 . ?
C12 O4 1.344(4) . ?
C13 O4 1.426(3) . ?
C13 C14 1.526(3) . ?
C13 H13A 0.9700 . ?
C13 H13B 0.9700 . ?
C14 O6 1.246(3) . ?
C14 O5 1.252(3) . ?
C15 N1 1.336(4) . ?
C15 C16 1.368(5) . ?
C15 H15 0.9300 . ?
C16 C17 1.383(5) . ?
C16 H16 0.9300 . ?
C17 C18 1.375(5) . ?
C17 H17 0.9300 . ?
C18 C19 1.380(4) . ?
C18 H18 0.9300 . ?
C19 N1 1.331(3) . ?
C19 H19 0.9300 . ?
C20 N2 1.348(4) . ?
C20 C21 1.374(5) . ?
C20 H20 0.9300 . ?
C21 C22 1.369(5) . ?
C21 H21 0.9300 . ?
C22 C23 1.367(5) . ?
C22 H22 0.9300 . ?
C23 C24 1.369(5) . ?
C23 H23 0.9300 . ?
C24 N2 1.335(4) . ?
C24 H24 0.9300 . ?
C25 O8 1.418(4) . ?
C25 H25A 0.9600 . ?
C25 H25B 0.9600 . ?
C25 H25C 0.9600 . ?
O6 Co1 2.0690(18) 4_666 ?
O7 H7A 0.88(3) . ?
O7 H7B 0.79(4) . ?
O8 H8O 0.64(3) . ?
O9 H9A 0.87(5) . ?
O9 H9B 0.86(5) . ?

loop_
_geom_torsion_atom_site_label_1
_geom_torsion_atom_site_label_2
_geom_torsion_atom_site_label_3
_geom_torsion_atom_site_label_4
_geom_torsion
_geom_torsion_site_symmetry_1
_geom_torsion_site_symmetry_2
_geom_torsion_site_symmetry_3
_geom_torsion_site_symmetry_4
_geom_torsion_publ_flag
O1 C1 C2 O3 -9.5(4) . . . . ?
O2 C1 C2 O3 169.4(3) . . . . ?
O3 C3 C4 C5 177.6(3) . . . . ?
C12 C3 C4 C5 -1.8(4) . . . . ?
C3 C4 C5 C10 0.3(4) . . . . ?
C3 C4 C5 C6 -178.9(3) . . . . ?
C10 C5 C6 C7 -1.4(4) . . . . ?
C4 C5 C6 C7 177.8(3) . . . . ?
C5 C6 C7 C8 1.3(5) . . . . ?
C6 C7 C8 C9 -0.2(5) . . . . ?
C7 C8 C9 C10 -0.8(5) . . . . ?
C6 C5 C10 C11 -179.8(3) . . . . ?
C4 C5 C10 C11 1.0(4) . . . . ?
C6 C5 C10 C9 0.4(4) . . . . ?
C4 C5 C10 C9 -178.8(3) . . . . ?
C8 C9 C10 C11 -179.1(3) . . . . ?
C8 C9 C10 C5 0.7(5) . . . . ?
C5 C10 C11 C12 -0.7(4) . . . . ?
C9 C10 C11 C12 179.1(3) . . . . ?
C10 C11 C12 O4 177.7(3) . . . . ?
C10 C11 C12 C3 -0.8(4) . . . . ?
O3 C3 C12 O4 3.9(3) . . . . ?
C4 C3 C12 O4 -176.6(2) . . . . ?
O3 C3 C12 C11 -177.5(2) . . . . ?
C4 C3 C12 C11 2.0(4) . . . . ?
O4 C13 C14 O6 12.0(4) . . . . ?
O4 C13 C14 O5 -169.7(2) . . . . ?
N1 C15 C16 C17 1.6(6) . . . . ?
C15 C16 C17 C18 -1.9(6) . . . . ?
C16 C17 C18 C19 1.3(6) . . . . ?
C17 C18 C19 N1 -0.5(5) . . . . ?
N2 C20 C21 C22 -0.4(6) . . . . ?
C20 C21 C22 C23 0.6(6) . . . . ?
C21 C22 C23 C24 -0.7(6) . . . . ?
C22 C23 C24 N2 0.6(6) . . . . ?
C18 C19 N1 C15 0.1(5) . . . . ?
C18 C19 N1 Co1 178.0(3) . . . . ?
C16 C15 N1 C19 -0.7(5) . . . . ?
C16 C15 N1 Co1 -178.6(3) . . . . ?
O6 Co1 N1 C19 156.0(2) 4_465 . . . ?
O1 Co1 N1 C19 -23.0(2) . . . . ?
N2 Co1 N1 C19 -115.9(2) . . . . ?
O8 Co1 N1 C19 68.2(2) . . . . ?
O6 Co1 N1 C15 -26.2(2) 4_465 . . . ?
O1 Co1 N1 C15 154.8(2) . . . . ?
N2 Co1 N1 C15 61.9(2) . . . . ?
O8 Co1 N1 C15 -114.0(2) . . . . ?
C23 C24 N2 C20 -0.4(5) . . . . ?
C23 C24 N2 Co1 -178.2(3) . . . . ?
C21 C20 N2 C24 0.3(5) . . . . ?
C21 C20 N2 Co1 178.1(3) . . . . ?
O6 Co1 N2 C24 154.6(2) 4_465 . . . ?
O1 Co1 N2 C24 -28.1(2) . . . . ?
O7 Co1 N2 C24 -117.2(2) . . . . ?
N1 Co1 N2 C24 61.8(2) . . . . ?
O6 Co1 N2 C20 -23.0(2) 4_465 . . . ?
O1 Co1 N2 C20 154.2(2) . . . . ?
O7 Co1 N2 C20 65.2(3) . . . . ?
N1 Co1 N2 C20 -115.9(2) . . . . ?
O2 C1 O1 Co1 -6.5(5) . . . . ?
C2 C1 O1 Co1 172.3(2) . . . . ?
O7 Co1 O1 C1 14.1(3) . . . . ?
N1 Co1 O1 C1 -168.3(3) . . . . ?
N2 Co1 O1 C1 -80.7(3) . . . . ?
O8 Co1 O1 C1 100.9(3) . . . . ?
C4 C3 O3 C2 10.2(4) . . . . ?
C12 C3 O3 C2 -170.3(2) . . . . ?
C1 C2 O3 C3 79.4(3) . . . . ?
C11 C12 O4 C13 5.6(4) . . . . ?
C3 C12 O4 C13 -175.9(2) . . . . ?
C14 C13 O4 C12 69.7(3) . . . . ?
O5 C14 O6 Co1 -17.8(4) . . . 4_666 ?
C13 C14 O6 Co1 160.3(2) . . . 4_666 ?
O6 Co1 O8 C25 135.1(3) 4_465 . . . ?
O1 Co1 O8 C25 -42.1(3) . . . . ?
O7 Co1 O8 C25 46.6(3) . . . . ?
N1 Co1 O8 C25 -132.2(3) . . . . ?
